data_1001687
loop_
_publ_author_name
'De Roy, M E'
'Besse, J P'
'Chevalier, R'
'Gasperin, M'

_publ_section_title
;
Synthese et structure cristalline de Na V6 O11
;
_journal_coden_ASTM JSSCBI
_journal_name_full 'Journal of Solid State Chemistry'
_journal_page_first 185
_journal_page_last 189
_journal_paper_doi 10.1016/0022-4596(87)90353-7
_journal_volume 67
_journal_year 1987
_chemical_formula_structural 'Na V6 O11'
_chemical_formula_sum 'Na O11 V6'
_chemical_name_systematic 'Sodium vanadium oxide (1/6/11)'
_space_group_IT_number 190
_symmetry_cell_setting hexagonal
_symmetry_Int_Tables_number 190
_symmetry_space_group_name_Hall 'P -6c -2c'
_symmetry_space_group_name_H-M 'P -6 2 c'
_cell_angle_alpha 90
_cell_angle_beta 90
_cell_angle_gamma 120
_cell_formula_units_Z 2
_cell_length_a 5.699(1)
_cell_length_b 5.699(1)
_cell_length_c 13.07(1)
_cell_volume 367.6
_refine_ls_R_factor_all 0.036
_cod_database_code 1001687

loop_
_symmetry_equiv_pos_as_xyz
x,y,z
-y,x-y,z
y-x,-x,z
x,y,1/2-z
-y,x-y,1/2-z
y-x,-x,1/2-z
y,x,1/2+z
x-y,-y,1/2+z
-x,y-x,1/2+z
y,x,-z
x-y,-y,-z
-x,y-x,-z

loop_
_atom_site_label
_atom_site_type_symbol
_atom_site_symmetry_multiplicity
_atom_site_Wyckoff_symbol
_atom_site_fract_x
_atom_site_fract_y
_atom_site_fract_z
_atom_site_occupancy
_atom_site_attached_hydrogens
_atom_site_calc_flag
V1 V3+ 12 i 0.5050(9) 0.0135(2) .0000(3) 0.5 0 d
V2 V4+ 2 c 0.3333 0.6667 0.25 1. 0 d
V3 V4+ 4 e 0. 0. 0.1477(1) 1. 0 d
Na1 Na1+ 2 d 0.6667 0.3333 0.25 1. 0 d
O1 O2- 12 i 0.3408(5) 0.173(1) 0.0804(2) 1. 0 d
O2 O2- 6 h 0.147(3) 0.3051(6) 0.25 1. 0 d
O3 O2- 4 f 0.3333 0.6667 0.0902(3) 1. 0 d

loop_
_atom_type_symbol
_atom_type_oxidation_number
V3+ 3.000
V4+ 4.000
Na1+ 1.000
O2- -2.000
